data_4075889
loop_
_publ_author_name
'Braband, Henrik'
'Abram, Ulrich'

_publ_section_title
;
 Nitridotechnetium(V) Complexes with N-Heterocyclic Carbenes and
 Unexpected (OSiMe2OSiMe2O)2-Coligands
;
_journal_issue 14
_journal_name_full Organometallics
_journal_page_first 3362
_journal_paper_doi 10.1021/om050245q
_journal_volume 24
_journal_year 2005
_chemical_formula_moiety 'C21 H39 N3 O3 P Si2 Tc'
_chemical_formula_sum 'C21 H39 N3 O3 P Si2 Tc'
_chemical_formula_weight 566.70
_chemical_name_systematic
;
{(1,3-Diethyl-4,5-dimethyl)imidazolylyliden}(dimethyphenylphosphine)-
(1,1,3,3-tetramethyldisiloxane-1,3-diolato)nitridotechnetium(V)
;
_space_group_IT_number 14
_symmetry_cell_setting monoclinic
_symmetry_space_group_name_Hall '-P 2yn'
_symmetry_space_group_name_H-M 'P 1 21/n 1'
_atom_sites_solution_hydrogens geom
_atom_sites_solution_primary direct
_atom_sites_solution_secondary difmap
_audit_creation_method SHELXL-97
_cell_angle_alpha 90.00
_cell_angle_beta 115.40(1)
_cell_angle_gamma 90.00
_cell_formula_units_Z 4
_cell_length_a 9.294(2)
_cell_length_b 35.556(7)
_cell_length_c 9.554(1)
_cell_measurement_reflns_used 25
_cell_measurement_temperature 293(2)
_cell_measurement_theta_max 13.70
_cell_measurement_theta_min 8.71
_cell_volume 2852.0(9)
_computing_cell_refinement SET4
_computing_data_collection CAD4
_computing_data_reduction HELENA
_computing_molecular_graphics ORTEP
_computing_publication_material WINGX
_computing_structure_refinement 'SHELXL-97 (Sheldrick, 1997)'
_computing_structure_solution SHELXS
_diffrn_ambient_temperature 293(2)
_diffrn_measured_fraction_theta_full 0.958
_diffrn_measured_fraction_theta_max 0.958
_diffrn_measurement_device_type CAD4
_diffrn_measurement_method 'omega scans'
_diffrn_radiation_monochromator graphite
_diffrn_radiation_source 'fine-focus sealed tube'
_diffrn_radiation_type MoK\a
_diffrn_radiation_wavelength 0.71073
_diffrn_reflns_av_R_equivalents 0.1107
_diffrn_reflns_av_sigmaI/netI 0.1257
_diffrn_reflns_limit_h_max 11
_diffrn_reflns_limit_h_min -1
_diffrn_reflns_limit_k_max 42
_diffrn_reflns_limit_k_min 0
_diffrn_reflns_limit_l_max 10
_diffrn_reflns_limit_l_min -11
_diffrn_reflns_number 5670
_diffrn_reflns_theta_full 24.99
_diffrn_reflns_theta_max 24.99
_diffrn_reflns_theta_min 3.34
_diffrn_standards_decay_% 5
_diffrn_standards_interval_count 400
_diffrn_standards_interval_time 3600
_diffrn_standards_number 3
_exptl_absorpt_coefficient_mu 0.669
_exptl_absorpt_correction_T_max none
_exptl_absorpt_correction_T_min none
_exptl_absorpt_correction_type none
_exptl_crystal_colour orange-red
_exptl_crystal_density_diffrn 1.320
_exptl_crystal_density_method 'not measured'
_exptl_crystal_description prism
_exptl_crystal_F_000 1184
_exptl_crystal_size_max .5
_exptl_crystal_size_mid .45
_exptl_crystal_size_min .4
_refine_diff_density_max 0.665
_refine_diff_density_min -0.719
_refine_diff_density_rms 0.084
_refine_ls_extinction_method none
_refine_ls_goodness_of_fit_ref 0.863
_refine_ls_hydrogen_treatment 'riding model'
_refine_ls_matrix_type full
_refine_ls_number_parameters 280
_refine_ls_number_reflns 4794
_refine_ls_number_restraints 0
_refine_ls_restrained_S_all 0.863
_refine_ls_R_factor_all 0.1452
_refine_ls_R_factor_gt 0.0602
_refine_ls_shift/su_max 0.000
_refine_ls_shift/su_mean 0.000
_refine_ls_structure_factor_coef Fsqd
_refine_ls_weighting_details 'calc w=1/[\s^2^(Fo^2^)+(0.0750P)^2^+23.4303P] where P=(Fo^2^+2Fc^2^)/3'
_refine_ls_weighting_scheme calc
_refine_ls_wR_factor_gt 0.1325
_refine_ls_wR_factor_ref 0.1997
_reflns_number_gt 2698
_reflns_number_total 4794
_reflns_threshold_expression >2sigma(I)
_cod_data_source_file om050245qsi20050401_053408.cif
_cod_data_source_block tcnpcsi
_cod_original_sg_symbol_H-M P2(1)/n
_cod_database_code 4075889

loop_
_symmetry_equiv_pos_as_xyz
'x, y, z'
'-x+1/2, y+1/2, -z+1/2'
'-x, -y, -z'
'x-1/2, -y-1/2, z-1/2'

loop_
_atom_site_label
_atom_site_type_symbol
_atom_site_fract_x
_atom_site_fract_y
_atom_site_fract_z
_atom_site_U_iso_or_equiv
_atom_site_adp_type
_atom_site_occupancy
_atom_site_symmetry_multiplicity
_atom_site_calc_flag
_atom_site_refinement_flags
Tc Tc 0.37989(9) 0.11992(2) 0.55781(9) 0.0468(3) Uani 1 1 d .
N1 N 0.4960(11) 0.1217(3) 0.4764(10) 0.076(3) Uani 1 1 d .
P P 0.5424(3) 0.07542(8) 0.7454(3) 0.0610(8) Uani 1 1 d .
C21 C 0.4814(12) 0.0712(3) 0.9014(11) 0.059(3) Uani 1 1 d .
C22 C 0.5622(13) 0.0892(3) 1.0414(13) 0.072(3) Uani 1 1 d .
H22 H 0.6565 0.1018 1.0608 0.086 Uiso 1 1 calc R
C23 C 0.5050(15) 0.0888(4) 1.1537(14) 0.083(4) Uani 1 1 d .
H23 H 0.5615 0.1008 1.2480 0.100 Uiso 1 1 calc R
C24 C 0.3652(17) 0.0706(4) 1.1259(16) 0.088(4) Uani 1 1 d .
H24 H 0.3269 0.0702 1.2012 0.106 Uiso 1 1 calc R
C25 C 0.2812(18) 0.0528(4) 0.9848(17) 0.094(4) Uani 1 1 d .
H25 H 0.1861 0.0406 0.9659 0.113 Uiso 1 1 calc R
C26 C 0.3358(14) 0.0531(3) 0.8738(14) 0.079(3) Uani 1 1 d .
H26 H 0.2774 0.0413 0.7793 0.094 Uiso 1 1 calc R
C27 C 0.5349(17) 0.0279(3) 0.6711(14) 0.097(4) Uani 1 1 d .
H27A H 0.5670 0.0284 0.5880 0.146 Uiso 1 1 calc R
H27B H 0.4282 0.0184 0.6334 0.146 Uiso 1 1 calc R
H27C H 0.6056 0.0120 0.7526 0.146 Uiso 1 1 calc R
C28 C 0.7536(12) 0.0862(4) 0.8371(14) 0.093(4) Uani 1 1 d .
H28A H 0.7923 0.0888 0.7592 0.140 Uiso 1 1 calc R
H28B H 0.8099 0.0662 0.9066 0.140 Uiso 1 1 calc R
H28C H 0.7704 0.1093 0.8940 0.140 Uiso 1 1 calc R
C1 C 0.4633(10) 0.1639(2) 0.7142(10) 0.045(2) Uani 1 1 d .
N2 N 0.5855(8) 0.1891(2) 0.7470(9) 0.053(2) Uani 1 1 d .
C3 C 0.5957(12) 0.2129(3) 0.8648(12) 0.060(3) Uani 1 1 d .
C4 C 0.4822(11) 0.2041(3) 0.9067(11) 0.056(2) Uani 1 1 d .
N5 N 0.4018(8) 0.1737(2) 0.8143(9) 0.0473(18) Uani 1 1 d .
C6 C 0.6838(12) 0.1905(3) 0.6630(15) 0.074(3) Uani 1 1 d .
H6A H 0.7027 0.1651 0.6380 0.089 Uiso 1 1 calc R
H6B H 0.7861 0.2016 0.7288 0.089 Uiso 1 1 calc R
C7 C 0.6072(15) 0.2130(4) 0.5161(16) 0.092(4) Uani 1 1 d .
H7A H 0.6750 0.2129 0.4635 0.138 Uiso 1 1 calc R
H7B H 0.5914 0.2384 0.5406 0.138 Uiso 1 1 calc R
H7C H 0.5063 0.2020 0.4503 0.138 Uiso 1 1 calc R
C8 C 0.2645(10) 0.1552(3) 0.8198(11) 0.053(2) Uani 1 1 d .
H8A H 0.2856 0.1508 0.9271 0.064 Uiso 1 1 calc R
H8B H 0.2489 0.1309 0.7688 0.064 Uiso 1 1 calc R
C9 C 0.1143(12) 0.1781(3) 0.7428(13) 0.070(3) Uani 1 1 d .
H9A H 0.0272 0.1649 0.7489 0.105 Uiso 1 1 calc R
H9B H 0.0919 0.1822 0.6360 0.105 Uiso 1 1 calc R
H9C H 0.1284 0.2020 0.7943 0.105 Uiso 1 1 calc R
C10 C 0.7222(13) 0.2439(3) 0.9275(16) 0.088(4) Uani 1 1 d .
H10A H 0.7897 0.2430 0.8746 0.132 Uiso 1 1 calc R
H10B H 0.7853 0.2402 1.0364 0.132 Uiso 1 1 calc R
H10C H 0.6708 0.2680 0.9107 0.132 Uiso 1 1 calc R
C11 C 0.4490(15) 0.2191(4) 1.0367(14) 0.085(4) Uani 1 1 d .
H11A H 0.3563 0.2070 1.0357 0.127 Uiso 1 1 calc R
H11B H 0.4308 0.2457 1.0239 0.127 Uiso 1 1 calc R
H11C H 0.5388 0.2142 1.1337 0.127 Uiso 1 1 calc R
O2 O 0.1835(7) 0.15362(18) 0.4498(7) 0.0555(16) Uani 1 1 d .
Si2 Si 0.0379(3) 0.14946(7) 0.2848(3) 0.0504(7) Uani 1 1 d .
O3 O -0.0249(8) 0.10565(19) 0.2524(7) 0.068(2) Uani 1 1 d .
Si1 Si 0.0404(4) 0.07137(9) 0.3770(4) 0.0702(9) Uani 1 1 d .
O1 O 0.2221(8) 0.0765(2) 0.4907(8) 0.075(2) Uani 1 1 d .
C46 C -0.1296(13) 0.1790(4) 0.2781(14) 0.082(4) Uani 1 1 d .
H46A H -0.2181 0.1767 0.1782 0.123 Uiso 1 1 calc R
H46B H -0.0963 0.2048 0.2961 0.123 Uiso 1 1 calc R
H46C H -0.1610 0.1708 0.3567 0.123 Uiso 1 1 calc R
C47 C 0.0872(15) 0.1623(3) 0.1223(13) 0.079(3) Uani 1 1 d .
H47A H -0.0056 0.1594 0.0259 0.118 Uiso 1 1 calc R
H47B H 0.1705 0.1462 0.1232 0.118 Uiso 1 1 calc R
H47C H 0.1223 0.1880 0.1337 0.118 Uiso 1 1 calc R
C48 C -0.0756(19) 0.0703(6) 0.494(2) 0.145(8) Uani 1 1 d .
H48A H -0.1866 0.0673 0.4260 0.218 Uiso 1 1 calc R
H48B H -0.0601 0.0935 0.5498 0.218 Uiso 1 1 calc R
H48C H -0.0401 0.0497 0.5651 0.218 Uiso 1 1 calc R
C49 C 0.0086(18) 0.0285(4) 0.2607(18) 0.125(6) Uani 1 1 d .
H49A H -0.1022 0.0262 0.1912 0.187 Uiso 1 1 calc R
H49B H 0.0412 0.0070 0.3279 0.187 Uiso 1 1 calc R
H49C H 0.0703 0.0298 0.2020 0.187 Uiso 1 1 calc R

loop_
_atom_site_aniso_label
_atom_site_aniso_U_11
_atom_site_aniso_U_22
_atom_site_aniso_U_33
_atom_site_aniso_U_23
_atom_site_aniso_U_13
_atom_site_aniso_U_12
Tc 0.0420(4) 0.0529(4) 0.0403(4) -0.0070(4) 0.0127(3) 0.0031(4)
N1 0.070(6) 0.102(7) 0.058(5) -0.019(5) 0.030(4) 0.011(5)
P 0.0601(16) 0.0608(16) 0.0453(14) -0.0109(12) 0.0066(12) 0.0201(13)
C21 0.063(6) 0.050(6) 0.045(5) -0.005(5) 0.004(5) 0.013(5)
C22 0.054(6) 0.083(8) 0.062(7) -0.017(6) 0.009(5) -0.001(6)
C23 0.080(8) 0.102(10) 0.056(7) -0.021(7) 0.018(6) 0.003(7)
C24 0.101(10) 0.089(9) 0.074(8) 0.007(7) 0.038(8) 0.013(8)
C25 0.112(11) 0.085(9) 0.081(9) 0.003(8) 0.036(8) -0.023(8)
C26 0.081(8) 0.076(8) 0.059(7) -0.016(6) 0.010(6) -0.021(6)
C27 0.123(11) 0.075(8) 0.072(8) -0.018(7) 0.022(8) 0.037(8)
C28 0.047(6) 0.153(13) 0.075(8) 0.013(9) 0.020(6) 0.024(7)
C1 0.039(5) 0.049(5) 0.046(5) -0.004(4) 0.017(4) 0.003(4)
N2 0.038(4) 0.049(5) 0.066(5) -0.007(4) 0.016(4) -0.002(3)
C3 0.050(6) 0.051(6) 0.061(6) -0.011(5) 0.007(5) 0.006(5)
C4 0.053(6) 0.062(6) 0.056(6) -0.009(5) 0.025(5) 0.011(5)
N5 0.045(4) 0.043(4) 0.053(4) -0.005(4) 0.020(4) 0.002(3)
C6 0.043(6) 0.082(8) 0.106(9) -0.012(7) 0.040(6) -0.001(5)
C7 0.093(9) 0.097(9) 0.117(11) 0.020(9) 0.075(9) 0.013(8)
C8 0.051(5) 0.061(6) 0.050(5) 0.004(5) 0.023(4) 0.003(5)
C9 0.052(6) 0.084(8) 0.078(7) 0.007(6) 0.032(6) 0.018(6)
C10 0.059(7) 0.065(7) 0.114(10) -0.013(7) 0.012(7) -0.010(6)
C11 0.090(9) 0.087(9) 0.078(8) -0.029(7) 0.037(7) 0.013(7)
O2 0.048(3) 0.054(4) 0.054(4) -0.002(3) 0.011(3) -0.001(3)
Si2 0.0468(14) 0.0521(15) 0.0423(14) 0.0070(12) 0.0096(11) 0.0036(12)
O3 0.061(4) 0.062(4) 0.049(4) 0.010(3) -0.007(3) -0.018(3)
Si1 0.0618(18) 0.0625(19) 0.0625(18) 0.0143(15) 0.0041(15) -0.0158(15)
O1 0.065(5) 0.062(4) 0.060(4) 0.004(4) -0.008(4) -0.002(4)
C46 0.061(7) 0.100(9) 0.076(8) 0.009(7) 0.021(6) 0.019(6)
C47 0.094(9) 0.071(8) 0.070(7) 0.006(6) 0.034(7) 0.001(7)
C48 0.106(12) 0.189(19) 0.144(15) 0.090(15) 0.057(11) 0.010(12)
C49 0.136(13) 0.062(8) 0.104(11) -0.008(8) -0.018(9) -0.029(8)

loop_
_atom_type_symbol
_atom_type_description
_atom_type_scat_dispersion_real
_atom_type_scat_dispersion_imag
_atom_type_scat_source
C C 0.0033 0.0016 'International Tables Vol C Tables 4.2.6.8 and 6.1.1.4'
H H 0.0000 0.0000 'International Tables Vol C Tables 4.2.6.8 and 6.1.1.4'
N N 0.0061 0.0033 'International Tables Vol C Tables 4.2.6.8 and 6.1.1.4'
P P 0.1023 0.0942 'International Tables Vol C Tables 4.2.6.8 and 6.1.1.4'
Tc Tc -1.4390 0.7593 'International Tables Vol C Tables 4.2.6.8 and 6.1.1.4'
O O 0.0106 0.0060 'International Tables Vol C Tables 4.2.6.8 and 6.1.1.4'
Si Si 0.0817 0.0704 'International Tables Vol C Tables 4.2.6.8 and 6.1.1.4'

loop_
_geom_angle_atom_site_label_1
_geom_angle_atom_site_label_2
_geom_angle_atom_site_label_3
_geom_angle
N1 Tc O1 115.4(4)
N1 Tc O2 112.1(4)
O1 Tc O2 85.3(3)
N1 Tc C1 101.6(4)
O1 Tc C1 142.8(3)
O2 Tc C1 84.2(3)
N1 Tc P 92.9(4)
O1 Tc P 82.7(2)
O2 Tc P 154.9(2)
C1 Tc P 92.2(2)
C28 P C21 106.0(5)
C28 P C27 103.7(7)
C21 P C27 105.7(6)
C28 P Tc 115.4(5)
C21 P Tc 110.7(3)
C27 P Tc 114.6(4)
C22 C21 C26 118.1(11)
C22 C21 P 121.7(9)
C26 C21 P 119.7(8)
C21 C22 C23 121.0(11)
C24 C23 C22 120.1(12)
C23 C24 C25 119.7(13)
C26 C25 C24 120.9(13)
C25 C26 C21 120.3(11)
N5 C1 N2 103.3(8)
N5 C1 Tc 124.3(6)
N2 C1 Tc 132.5(6)
C3 N2 C1 110.3(8)
C3 N2 C6 126.3(9)
C1 N2 C6 123.3(8)
C4 C3 N2 108.6(9)
C4 C3 C10 129.2(10)
N2 C3 C10 122.2(10)
C3 C4 N5 105.9(8)
C3 C4 C11 130.0(10)
N5 C4 C11 123.8(9)
C1 N5 C4 111.9(7)
C1 N5 C8 123.5(8)
C4 N5 C8 124.6(8)
N2 C6 C7 112.0(9)
N5 C8 C9 112.2(8)
Si2 O2 Tc 129.9(4)
O2 Si2 O3 111.0(3)
O2 Si2 C46 109.1(5)
O3 Si2 C46 107.7(5)
O2 Si2 C47 113.4(5)
O3 Si2 C47 105.7(5)
C46 Si2 C47 109.7(6)
Si1 O3 Si2 125.5(4)
O1 Si1 O3 111.6(4)
O1 Si1 C49 111.1(6)
O3 Si1 C49 105.5(6)
O1 Si1 C48 108.4(7)
O3 Si1 C48 108.9(6)
C49 Si1 C48 111.3(9)
Si1 O1 Tc 136.0(4)

loop_
_geom_bond_atom_site_label_1
_geom_bond_atom_site_label_2
_geom_bond_distance
Tc N1 1.579(9)
Tc O1 2.033(7)
Tc O2 2.053(6)
Tc C1 2.071(9)
Tc P 2.382(3)
P C28 1.814(11)
P C21 1.814(11)
P C27 1.821(12)
C21 C22 1.379(14)
C21 C26 1.418(15)
C22 C23 1.387(16)
C23 C24 1.371(18)
C24 C25 1.387(18)
C25 C26 1.358(17)
C1 N5 1.353(11)
C1 N2 1.374(11)
N2 C3 1.377(12)
N2 C6 1.453(12)
C3 C4 1.318(13)
C3 C10 1.534(14)
C4 N5 1.392(12)
C4 C11 1.500(14)
N5 C8 1.457(11)
C6 C7 1.503(17)
C8 C9 1.509(13)
O2 Si2 1.584(6)
Si2 O3 1.646(7)
Si2 C46 1.856(11)
Si2 C47 1.854(11)
O3 Si1 1.628(7)
Si1 O1 1.579(7)
Si1 C49 1.835(14)
Si1 C48 1.852(16)
